data_7222497
loop_
_publ_author_name
'Schnabel, S.'
'Roehr, C.'

_publ_section_title
;
 Gemischte Thio/Oxo-Orthovanadate Na3[VSxO4-x] (x=2, 3): Darstellung -
 Strukturen - Eigenschaften
;
_journal_name_full
;
Zeitschrift fuer Naturforschung, Teil B. Anorganische Chemie, Organische 
Chemie (42,1987-)
;
_journal_page_first 479
_journal_page_last 490
_journal_volume 60
_journal_year 2005
_chemical_formula_sum 'Na3 O2 S2 V'
_chemical_name_systematic 'Na3 (V S2 O2)'
_space_group_IT_number 61
_symmetry_space_group_name_Hall '-P 2ac 2ab'
_symmetry_space_group_name_H-M 'P b c a'
_cell_angle_alpha 90
_cell_angle_beta 90
_cell_angle_gamma 90
_cell_formula_units_Z 8
_cell_length_a 11.627
_cell_length_b 5.9271
_cell_length_c 17.667
_cell_volume 1217.511
_citation_journal_id_ASTM ZNBSEN
_cod_data_source_file Schnabel_ZNBSEN_2005_1982.cif
_cod_data_source_block Na3O2S2V1
_cod_original_formula_sum 'Na3 O2 S2 V1'
_cod_database_code 7222497

loop_
_symmetry_equiv_pos_as_xyz
x,y,z
-x+1/2,-y,z+1/2
x+1/2,-y+1/2,-z
-x,y+1/2,-z+1/2
-x,-y,-z
x-1/2,y,-z-1/2
-x-1/2,y-1/2,z
x,-y-1/2,z-1/2

loop_
_atom_site_label
_atom_site_type_symbol
_atom_site_fract_x
_atom_site_fract_y
_atom_site_fract_z
_atom_site_occupancy
_atom_site_U_iso_or_equiv
O2 O-2 0.43785 0.3854 0.38413 1 0.0
Na2 Na+1 0.33032 0.1432 0.45214 1 0.0
Na3 Na+1 0.12869 0.2608 0.1014 1 0.0
Na1 Na+1 0.37741 0.28911 0.26148 1 0.0
O1 O-2 0.13743 0.2597 0.46179 1 0.0
S1 S-2 0.3761 0.27104 0.10238 1 0.0
S2 S-2 0.12876 0.29781 0.28203 1 0.0
V1 V+5 0.05812 0.16718 0.38812 1 0.0
